data_2004692
loop_
_publ_author_name
'Cheng, B.'
'Scheidt, W. R.'

_publ_section_title
;
 \m-Oxo-bis[(5,10,15,20-tetraphenylporphyrinato)oxomolybdenum(V)]
;
_journal_issue 4
_journal_name_full 'Acta Crystallographica Section C'
_journal_page_first 832
_journal_page_last 835
_journal_paper_doi 10.1107/S0108270195014648
_journal_volume 52
_journal_year 1996
_chemical_formula_iupac '[Mo2 O3 (C44 H28 N4)2] , 1.5H2 O, 0.5C H2 Cl2'
_chemical_formula_moiety 'C88 H56 Mo2 N8 O3,1.5(H2 O1),0.5(C1 H2 Cl2)'
_chemical_formula_sum 'C88.5 H60 Cl Mo2 N8 O4.5'
_chemical_formula_weight 1534.78
_chemical_name_systematic
;
\m-Oxo-bis[(5,10,15,20-tetraphenylporphyrinato)oxomolybdenum(V)]
;
_space_group_IT_number 14
_symmetry_cell_setting monoclinic
_symmetry_space_group_name_Hall '-P 2yn'
_symmetry_space_group_name_H-M 'P 1 21/n 1'
_cell_angle_alpha 90.00
_cell_angle_beta 107.380(10)
_cell_angle_gamma 90.00
_cell_formula_units_Z 4
_cell_length_a 14.105(4)
_cell_length_b 32.281(4)
_cell_length_c 18.473(3)
_cell_measurement_reflns_used 250
_cell_measurement_temperature 293(2)
_cell_measurement_theta_max 20.8
_cell_measurement_theta_min 5.1
_cell_volume 8027(3)
_computing_cell_refinement MADNES
_computing_data_collection 'MADNES (Messerschmitt & Pflugrath, 1987)'
_computing_data_reduction MADNES
_computing_molecular_graphics 'ORTEPII (Johnson, 1976)'
_computing_publication_material SHELXL93
_computing_structure_refinement 'SHELXL93 (Sheldrick, 1993) (on F^2^)'
_computing_structure_solution 'SHELXS86 (Sheldrick, 1985)'
_diffrn_ambient_temperature 293(2)
_diffrn_measurement_device 'Enraf-Nonius FAST area-detector'
_diffrn_measurement_method 'Ellipsoid-mask fitting'
_diffrn_radiation_monochromator graphite
_diffrn_radiation_source 'rotating anode'
_diffrn_radiation_type MoK\a
_diffrn_radiation_wavelength 0.71073
_diffrn_reflns_av_R_equivalents 0.0753
_diffrn_reflns_av_sigmaI/netI 0.0440
_diffrn_reflns_limit_h_max 14
_diffrn_reflns_limit_h_min -12
_diffrn_reflns_limit_k_max 28
_diffrn_reflns_limit_k_min -34
_diffrn_reflns_limit_l_max 18
_diffrn_reflns_limit_l_min -18
_diffrn_reflns_number 22990
_diffrn_reflns_reduction_process 'MADNES (Messerschmitt & Pflugrath, 1987)'
_diffrn_reflns_theta_max 22.58
_diffrn_reflns_theta_min 1.61
_diffrn_standards_decay_% 'no measurable crystal decay'
_diffrn_standards_number 'No standard reflections (area detector data)'
_exptl_absorpt_coefficient_mu 0.400
_exptl_absorpt_correction_T_max 1.000
_exptl_absorpt_correction_T_min 0.852
_exptl_absorpt_correction_type difabs
_exptl_crystal_colour black
_exptl_crystal_density_diffrn 1.270
_exptl_crystal_description 'rectangular prism'
_exptl_crystal_F_000 3136
_exptl_crystal_size_max 0.50
_exptl_crystal_size_mid 0.30
_exptl_crystal_size_min 0.25
_refine_diff_density_max 0.836
_refine_diff_density_min -0.574
_refine_ls_extinction_method none
_refine_ls_goodness_of_fit_all 1.093
_refine_ls_goodness_of_fit_obs 1.097
_refine_ls_hydrogen_treatment 'H atoms idealized with riding model'
_refine_ls_matrix_type full
_refine_ls_number_parameters 938
_refine_ls_number_reflns 8989
_refine_ls_number_restraints 2
_refine_ls_restrained_S_all 1.218
_refine_ls_restrained_S_obs 1.097
_refine_ls_R_factor_all 0.0581
_refine_ls_R_factor_obs 0.0466
_refine_ls_shift/esd_max 0.031
_refine_ls_shift/esd_mean 0.000
_refine_ls_structure_factor_coef Fsqd
_refine_ls_weighting_details 'w=1/[\s^2^(Fo^2^)+(0.0792P)^2^+20.0322P] where P=(Fo^2^+2Fc^2^)/3'
_refine_ls_weighting_scheme calc
_refine_ls_wR_factor_all 0.1684
_refine_ls_wR_factor_obs 0.1421
_reflns_number_observed 7977
_reflns_number_total 9009
_reflns_observed_criterion >2sigma(I)
_cod_data_source_file bk1173.cif
_cod_data_source_block a
_cod_depositor_comments
;
 Marking attached hydrogen atoms.

 Antanas Vaitkus,
 2017-10-20

The following automatic conversions were performed:

'_refine_ls_weighting_scheme' value
'w=1/[\s^2^(Fo^2^)+(0.0792P)^2^+20.0322P] where P=(Fo^2^+2Fc^2^)/3'
was changed to 'calc'. New tag '_refine_ls_weighting_details' was
created. The value of the new tag was set to
'w=1/[\s^2^(Fo^2^)+(0.0792P)^2^+20.0322P] where P=(Fo^2^+2Fc^2^)/3'.

Automatic conversion script
Id: cif_fix_values 3143 2015-03-26 13:38:13Z robertas 
;
_cod_original_cell_volume 8027.(3)
_cod_original_sg_symbol_H-M 'P 21/n'
_cod_original_formula_sum 'C88.50 H60 Cl Mo2 N8 O4.50'
_cod_database_code 2004692

loop_
_symmetry_equiv_pos_as_xyz
'x, y, z'
'-x+1/2, y+1/2, -z+1/2'
'-x, -y, -z'
'x-1/2, -y-1/2, z-1/2'

loop_
_atom_site_aniso_label
_atom_site_aniso_U_11
_atom_site_aniso_U_22
_atom_site_aniso_U_33
_atom_site_aniso_U_12
_atom_site_aniso_U_13
_atom_site_aniso_U_23
Mo(1) 0.0309(3) 0.0275(3) 0.0307(3) -0.0014(2) 0.0112(2) 0.0013(2)
N(1) 0.040(3) 0.030(2) 0.043(3) 0.000(2) 0.020(2) -0.001(2)
N(2) 0.036(3) 0.028(2) 0.035(3) -0.002(2) 0.014(2) 0.000(2)
N(3) 0.035(3) 0.031(2) 0.034(3) -0.006(2) 0.011(2) 0.001(2)
N(4) 0.033(3) 0.034(3) 0.032(3) -0.003(2) 0.009(2) 0.003(2)
C(a1) 0.046(4) 0.025(3) 0.048(4) -0.002(2) 0.021(3) 0.000(2)
C(a2) 0.041(3) 0.036(3) 0.039(4) 0.000(3) 0.018(3) 0.000(2)
C(a3) 0.029(3) 0.035(3) 0.036(4) 0.001(2) 0.013(3) 0.002(2)
C(a4) 0.028(3) 0.037(3) 0.037(4) -0.002(2) 0.008(3) 0.005(3)
C(a5) 0.029(3) 0.037(3) 0.033(3) 0.000(2) 0.005(2) 0.001(2)
C(a6) 0.029(3) 0.039(3) 0.028(3) 0.001(2) 0.003(2) 0.000(2)
C(a7) 0.035(3) 0.038(3) 0.034(4) 0.001(2) 0.010(3) 0.006(3)
C(a8) 0.042(3) 0.033(3) 0.045(4) 0.004(3) 0.018(3) 0.010(3)
C(b1) 0.064(4) 0.029(3) 0.068(4) -0.004(3) 0.037(4) -0.005(3)
C(b2) 0.065(4) 0.034(3) 0.056(4) -0.003(3) 0.036(3) -0.010(3)
C(b3) 0.040(3) 0.039(3) 0.034(3) 0.002(3) 0.013(3) 0.006(3)
C(b4) 0.041(3) 0.030(3) 0.030(3) -0.003(2) 0.009(3) 0.004(2)
C(b5) 0.041(3) 0.038(3) 0.044(4) -0.008(3) 0.013(3) -0.009(3)
C(b6) 0.043(3) 0.045(3) 0.029(3) -0.002(3) 0.009(3) -0.009(3)
C(b7) 0.057(4) 0.044(4) 0.040(4) -0.001(3) 0.022(3) 0.008(3)
C(b8) 0.060(4) 0.038(3) 0.052(4) -0.003(3) 0.032(3) 0.009(3)
C(m1) 0.043(3) 0.029(3) 0.048(4) 0.002(2) 0.020(3) 0.006(3)
C(m2) 0.037(3) 0.034(3) 0.038(4) 0.002(2) 0.016(3) -0.001(2)
C(m3) 0.026(3) 0.031(3) 0.040(4) 0.000(2) 0.009(3) 0.002(2)
C(m4) 0.039(3) 0.043(3) 0.028(3) 0.000(3) 0.010(3) 0.002(2)
C(11) 0.046(4) 0.030(3) 0.059(4) 0.000(3) 0.029(3) 0.003(3)
C(12) 0.056(4) 0.036(4) 0.078(5) -0.001(3) 0.022(4) -0.001(3)
C(13) 0.065(5) 0.048(5) 0.126(7) -0.016(4) 0.036(5) -0.014(5)
C(14) 0.102(7) 0.033(4) 0.158(10) -0.001(5) 0.074(7) 0.013(5)
C(15) 0.099(7) 0.046(5) 0.107(7) 0.016(4) 0.043(6) 0.031(4)
C(16) 0.062(4) 0.041(4) 0.073(5) 0.001(3) 0.022(4) 0.010(3)
C(21) 0.056(4) 0.030(3) 0.041(4) 0.007(3) 0.025(3) 0.004(3)
C(22) 0.057(4) 0.039(3) 0.063(5) 0.009(3) 0.033(4) 0.013(3)
C(23) 0.095(6) 0.052(4) 0.086(6) 0.024(4) 0.068(6) 0.026(4)
C(24) 0.136(9) 0.061(5) 0.065(6) 0.028(5) 0.068(6) 0.014(4)
C(25) 0.109(7) 0.063(5) 0.043(5) 0.012(4) 0.025(5) -0.007(3)
C(26) 0.070(5) 0.050(4) 0.056(5) 0.007(3) 0.027(4) -0.005(3)
C(31) 0.045(4) 0.036(3) 0.032(4) -0.007(3) 0.010(3) -0.002(2)
C(32) 0.043(4) 0.041(3) 0.045(4) -0.008(3) 0.012(3) 0.000(3)
C(33) 0.063(5) 0.060(5) 0.058(5) -0.022(4) 0.024(4) -0.001(3)
C(34) 0.088(6) 0.046(4) 0.071(5) -0.033(4) 0.028(4) -0.004(3)
C(35) 0.081(5) 0.033(4) 0.075(5) -0.001(3) 0.026(4) -0.003(3)
C(36) 0.048(4) 0.040(3) 0.050(4) -0.004(3) 0.014(3) -0.002(3)
C(41) 0.045(4) 0.049(4) 0.031(4) -0.009(3) 0.014(3) -0.003(3)
C(42) 0.057(4) 0.065(4) 0.050(4) 0.000(3) 0.020(3) -0.004(3)
C(43) 0.087(6) 0.085(6) 0.068(6) -0.004(5) 0.044(5) -0.026(5)
C(44) 0.110(7) 0.109(7) 0.045(6) -0.015(6) 0.039(5) -0.017(5)
C(45) 0.099(7) 0.101(6) 0.037(5) -0.001(5) 0.019(4) 0.006(4)
C(46) 0.069(5) 0.085(5) 0.034(5) 0.013(4) 0.016(4) 0.006(3)
Mo(2) 0.0303(3) 0.0278(3) 0.0275(3) -0.0012(2) 0.0100(2) -0.0015(2)
N(1)' 0.042(3) 0.031(2) 0.031(3) -0.002(2) 0.014(2) -0.002(2)
N(2)' 0.037(3) 0.031(2) 0.028(3) 0.001(2) 0.012(2) 0.001(2)
N(3)' 0.035(3) 0.029(2) 0.033(3) -0.003(2) 0.013(2) -0.001(2)
N(4)' 0.036(3) 0.029(2) 0.027(3) -0.002(2) 0.010(2) -0.002(2)
C(a1)' 0.033(3) 0.033(3) 0.030(3) 0.000(2) 0.006(2) -0.003(2)
C(a2)' 0.033(3) 0.032(3) 0.035(3) 0.003(2) 0.014(3) 0.001(2)
C(a3)' 0.032(3) 0.037(3) 0.029(3) 0.002(2) 0.010(2) 0.001(2)
C(a4)' 0.033(3) 0.030(3) 0.033(3) -0.002(2) 0.010(3) -0.002(2)
C(a5)' 0.034(3) 0.036(3) 0.029(3) 0.004(2) 0.009(3) -0.005(2)
C(a6)' 0.039(3) 0.036(3) 0.034(3) 0.001(3) 0.016(3) -0.002(2)
C(a7)' 0.028(3) 0.039(3) 0.032(3) 0.003(2) 0.008(2) 0.002(2)
C(a8)' 0.033(3) 0.035(3) 0.035(4) -0.002(2) 0.008(3) -0.002(3)
C(b1)' 0.047(4) 0.037(3) 0.033(4) 0.000(3) 0.013(3) -0.008(2)
C(b2)' 0.044(3) 0.037(3) 0.028(3) 0.002(3) 0.012(3) 0.000(2)
C(b3)' 0.048(4) 0.036(3) 0.038(4) -0.009(3) 0.017(3) 0.000(3)
C(b4)' 0.049(4) 0.032(3) 0.044(4) -0.010(3) 0.016(3) -0.002(3)
C(b5)' 0.044(4) 0.039(3) 0.041(4) 0.001(3) 0.017(3) -0.009(3)
C(b6)' 0.051(4) 0.043(3) 0.035(4) 0.001(3) 0.023(3) -0.003(3)
C(b7)' 0.050(4) 0.037(3) 0.038(4) -0.006(3) 0.019(3) 0.003(3)
C(b8)' 0.057(4) 0.028(3) 0.045(4) -0.008(3) 0.022(3) -0.001(3)
C(m1)' 0.041(3) 0.031(3) 0.036(4) 0.000(2) 0.012(3) -0.002(2)
C(m2)' 0.025(3) 0.040(3) 0.027(3) 0.000(2) 0.005(2) 0.000(2)
C(m3)' 0.037(3) 0.029(3) 0.038(4) -0.002(2) 0.012(3) -0.006(2)
C(m4)' 0.034(3) 0.039(3) 0.031(3) 0.001(2) 0.011(3) 0.001(2)
C(11)' 0.058(4) 0.036(3) 0.033(4) -0.007(3) 0.013(3) -0.002(2)
C(12)' 0.072(5) 0.047(4) 0.060(5) -0.018(3) 0.020(4) -0.008(3)
C(13)' 0.097(6) 0.067(5) 0.076(6) -0.040(5) 0.027(5) -0.012(4)
C(14)' 0.162(10) 0.049(5) 0.078(6) -0.038(6) 0.043(6) -0.022(4)
C(15)' 0.153(10) 0.040(4) 0.092(7) -0.004(5) 0.064(7) -0.021(4)
C(16)' 0.082(5) 0.043(4) 0.060(5) -0.002(3) 0.030(4) -0.010(3)
C(21)' 0.035(3) 0.037(3) 0.030(3) -0.004(2) 0.012(3) -0.004(2)
C(22)' 0.034(3) 0.046(3) 0.034(4) 0.000(3) 0.007(3) -0.003(3)
C(23)' 0.041(4) 0.063(4) 0.044(4) -0.007(3) 0.021(3) -0.010(3)
C(24)' 0.066(5) 0.058(4) 0.046(4) -0.019(4) 0.031(4) -0.002(3)
C(25)' 0.060(4) 0.045(3) 0.042(4) -0.009(3) 0.019(3) 0.005(3)
C(26)' 0.039(3) 0.038(3) 0.040(4) -0.004(3) 0.014(3) -0.001(3)
C(31)' 0.044(4) 0.037(3) 0.046(4) -0.004(3) 0.024(3) -0.007(3)
C(32)' 0.046(4) 0.054(4) 0.051(4) -0.009(3) 0.022(3) -0.015(3)
C(33)' 0.075(5) 0.070(5) 0.076(6) -0.023(4) 0.034(4) -0.034(5)
C(34)' 0.126(8) 0.058(5) 0.106(8) -0.034(5) 0.069(7) -0.044(5)
C(35)' 0.129(8) 0.039(4) 0.096(7) -0.004(4) 0.059(6) -0.005(4)
C(36)' 0.081(5) 0.036(4) 0.064(5) -0.001(3) 0.036(4) -0.005(3)
C(41)' 0.051(4) 0.033(3) 0.044(4) 0.004(3) 0.026(3) 0.002(3)
C(42)' 0.070(5) 0.050(4) 0.047(5) 0.008(3) 0.029(4) 0.002(3)
C(43)' 0.125(8) 0.060(5) 0.052(5) 0.016(5) 0.044(5) 0.007(4)
C(44)' 0.143(10) 0.059(5) 0.100(8) 0.017(5) 0.091(8) 0.017(5)
C(45)' 0.080(6) 0.061(5) 0.120(8) -0.001(4) 0.070(6) 0.008(5)
C(46)' 0.066(5) 0.051(4) 0.065(5) -0.002(3) 0.035(4) 0.005(3)
O(1) 0.023(2) 0.057(3) 0.060(3) 0.003(2) 0.002(2) 0.013(2)
O(2)_2 0.026(2) 0.054(2) 0.041(2) 0.003(2) 0.002(2) 0.004(2)
O(3) 0.031(2) 0.034(2) 0.029(2) -0.002(2) 0.008(2) -0.001(2)
O(4) 0.083(6) 0.134(8) 0.54(2) -0.039(6) 0.009(10) 0.056(11)

loop_
_atom_site_label
_atom_site_occupancy
_atom_site_fract_x
_atom_site_fract_y
_atom_site_fract_z
_atom_site_U_iso_or_equiv
_atom_site_thermal_displace_type
_atom_site_calc_flag
_atom_site_refinement_flags
_atom_site_type_symbol
_atom_site_attached_hydrogens
Mo(1) 1 .90976(3) .166336(13) .54939(3) .0293(2) Uani d . Mo 0
N(1) 1 .8880(3) .11426(13) .4778(3) .0364(11) Uani d . N 0
N(2) 1 .9528(3) .20123(12) .4689(2) .0324(10) Uani d . N 0
N(3) 1 .9173(3) .22000(12) .6142(2) .0330(10) Uani d . N 0
N(4) 1 .8562(3) .13283(13) .6261(2) .0330(10) Uani d . N 0
C(a1) 1 .8664(4) .0751(2) .4984(3) .0381(14) Uani d . C 0
C(a2) 1 .9212(4) .1110(2) .4154(3) .0375(14) Uani d . C 0
C(a3) 1 .9650(4) .1857(2) .4029(3) .0328(13) Uani d . C 0
C(a4) 1 .9767(4) .2425(2) .4740(3) .0341(13) Uani d . C 0
C(a5) 1 .9549(4) .2575(2) .6016(3) .0335(13) Uani d . C 0
C(a6) 1 .9089(4) .2204(2) .6871(3) .0332(13) Uani d . C 0
C(a7) 1 .8455(4) .1480(2) .6926(3) .0358(13) Uani d . C 0
C(a8) 1 .8265(4) .0924(2) .6183(3) .0389(14) Uani d . C 0
C(b1) 1 .8867(5) .0466(2) .4457(4) .050(2) Uani d . C 0
C(b2) 1 .9195(5) .0681(2) .3961(4) .048(2) Uani d . C 0
C(b3) 1 .9938(4) .2199(2) .3643(3) .0371(13) Uani d . C 0
C(b4) 1 .9998(4) .2541(2) .4062(3) .0344(13) Uani d . C 0
C(b5) 1 .9718(4) .2821(2) .6685(3) .0407(14) Uani d . C 0
C(b6) 1 .9437(4) .2593(2) .7201(3) .0395(14) Uani d . C 0
C(b7) 1 .8038(5) .1161(2) .7269(3) .0455(15) Uani d . C 0
C(b8) 1 .7900(5) .0822(2) .6813(3) .047(2) Uani d . C 0
C(m1) 1 .8336(4) .0650(2) .5606(3) .0388(14) Uani d . C 0
C(m2) 1 .9539(4) .1443(2) .3795(3) .0356(13) Uani d . C 0
C(m3) 1 .9802(4) .2687(2) .5360(3) .0327(13) Uani d . C 0
C(m4) 1 .8738(4) .1877(2) .7224(3) .0370(13) Uani d . C 0
C(11) 1 .8094(4) .0208(2) .5693(4) .0425(15) Uani d . C 0
C(12) 1 .7366(5) .0005(2) .5146(4) .056(2) Uani d . C 0
C(13) 1 .7151(6) -.0407(2) .5240(6) .078(2) Uani d . C 0
C(14) 1 .7655(7) -.0611(2) .5890(7) .090(3) Uani d . C 0
C(15) 1 .8389(7) -.0415(2) .6442(5) .081(2) Uani d . C 0
C(16) 1 .8604(5) -.0008(2) .6345(4) .059(2) Uani d . C 0
C(21) 1 .9836(5) .1339(2) .3103(3) .0400(14) Uani d . C 0
C(22) 1 1.0783(5) .1427(2) .3080(4) .050(2) Uani d . C 0
C(23) 1 1.1067(7) .1333(2) .2443(5) .068(2) Uani d . C 0
C(24) 1 1.0396(8) .1158(2) .1823(5) .079(3) Uani d . C 0
C(25) 1 .9463(7) .1067(2) .1836(4) .071(2) Uani d . C 0
C(26) 1 .9172(5) .1153(2) .2481(4) .057(2) Uani d . C 0
C(31) 1 1.0232(4) .3111(2) .5344(3) .0380(14) Uani d . C 0
C(32) 1 1.1169(4) .3157(2) .5262(3) .0432(14) Uani d . C 0
C(33) 1 1.1575(5) .3542(2) .5249(4) .059(2) Uani d . C 0
C(34) 1 1.1051(6) .3889(2) .5313(4) .067(2) Uani d . C 0
C(35) 1 1.0131(6) .3851(2) .5402(4) .063(2) Uani d . C 0
C(36) 1 .9718(5) .3465(2) .5414(3) .0461(15) Uani d . C 0
C(41) 1 .8672(4) .1960(2) .8001(3) .0413(15) Uani d . C 0
C(42) 1 .8017(5) .2249(2) .8124(4) .056(2) Uani d . C 0
C(43) 1 .7937(6) .2311(3) .8848(5) .076(2) Uani d . C 0
C(44) 1 .8521(7) .2084(3) .9444(5) .084(3) Uani d . C 0
C(45) 1 .9184(7) .1809(3) .9334(4) .080(2) Uani d . C 0
C(46) 1 .9255(6) .1741(2) .8611(4) .063(2) Uani d . C 0
Mo(2) 1 .63556(3) .194634(13) .44742(3) .0282(2) Uani d . Mo 0
N(1)' 1 .6546(3) .16342(12) .3528(2) .0338(11) Uani d . N 0
N(2)' 1 .6887(3) .24930(12) .4128(2) .0315(10) Uani d . N 0
N(3)' 1 .6312(3) .22382(12) .5476(2) .0318(10) Uani d . N 0
N(4)' 1 .5910(3) .13875(12) .4859(2) .0304(10) Uani d . N 0
C(a1)' 1 .6217(4) .1238(2) .3311(3) .0330(13) Uani d . C 0
C(a2)' 1 .6813(4) .1819(2) .2949(3) .0325(13) Uani d . C 0
C(a3)' 1 .7186(4) .2535(2) .3490(3) .0323(13) Uani d . C 0
C(a4)' 1 .7070(4) .2859(2) .4527(3) .0318(12) Uani d . C 0
C(a5)' 1 .6458(4) .2656(2) .5623(3) .0331(13) Uani d . C 0
C(a6)' 1 .5918(4) .2066(2) .6008(3) .0354(13) Uani d . C 0
C(a7)' 1 .5670(4) .1336(2) .5518(3) .0330(13) Uani d . C 0
C(a8)' 1 .5757(4) .1024(2) .4470(3) .0346(13) Uani d . C 0
C(b1)' 1 .6295(4) .1172(2) .2565(3) .0389(14) Uani d . C 0
C(b2)' 1 .6654(4) .1520(2) .2346(3) .0361(13) Uani d . C 0
C(b3)' 1 .7593(4) .2941(2) .3501(3) .0397(14) Uani d . C 0
C(b4)' 1 .7509(4) .3138(2) .4119(3) .0410(14) Uani d . C 0
C(b5)' 1 .6128(4) .2746(2) .6266(3) .0407(14) Uani d . C 0
C(b6)' 1 .5801(4) .2393(2) .6493(3) .0404(14) Uani d . C 0
C(b7)' 1 .5411(4) .0909(2) .5570(3) .0404(14) Uani d . C 0
C(b8)' 1 .5449(4) .0720(2) .4928(3) .0424(14) Uani d . C 0
C(m1)' 1 .5855(4) .0957(2) .3743(3) .0360(13) Uani d . C 0
C(m2)' 1 .7118(4) .2231(2) .2930(3) .0313(12) Uani d . C 0
C(m3)' 1 .6847(4) .2940(2) .5209(3) .0343(13) Uani d . C 0
C(m4)' 1 .5637(4) .1651(2) .6041(3) .0342(13) Uani d . C 0
C(11)' 1 .5467(5) .0552(2) .3376(3) .0422(14) Uani d . C 0
C(12)' 1 .4480(5) .0459(2) .3229(4) .059(2) Uani d . C 0
C(13)' 1 .4099(7) .0078(3) .2906(4) .080(2) Uani d . C 0
C(14)' 1 .4731(9) -.0201(3) .2755(5) .095(3) Uani d . C 0
C(15)' 1 .5716(9) -.0117(2) .2895(5) .089(3) Uani d . C 0
C(16)' 1 .6089(6) .0258(2) .3206(4) .059(2) Uani d . C 0
C(21)' 1 .7383(4) .2371(2) .2241(3) .0334(13) Uani d . C 0
C(22)' 1 .8116(4) .2174(2) .2019(3) .0388(14) Uani d . C 0
C(23)' 1 .8410(4) .2317(2) .1419(3) .047(2) Uani d . C 0
C(24)' 1 .7968(5) .2662(2) .1026(4) .054(2) Uani d . C 0
C(25)' 1 .7211(5) .2856(2) .1220(3) .048(2) Uani d . C 0
C(26)' 1 .6922(4) .2713(2) .1824(3) .0385(14) Uani d . C 0
C(31)' 1 .7079(4) .3362(2) .5532(3) .0402(15) Uani d . C 0
C(32)' 1 .7702(5) .3419(2) .6258(4) .049(2) Uani d . C 0
C(33)' 1 .7981(6) .3808(2) .6549(5) .071(2) Uani d . C 0
C(34)' 1 .7636(8) .4149(3) .6121(6) .089(3) Uani d . C 0
C(35)' 1 .6994(7) .4108(2) .5408(6) .082(3) Uani d . C 0
C(36)' 1 .6707(5) .3716(2) .5108(4) .057(2) Uani d . C 0
C(41)' 1 .5250(5) .1533(2) .6678(3) .0403(14) Uani d . C 0
C(42)' 1 .5835(5) .1566(2) .7425(4) .053(2) Uani d . C 0
C(43)' 1 .5465(8) .1457(2) .8019(4) .075(2) Uani d . C 0
C(44)' 1 .4521(9) .1331(2) .7866(6) .089(3) Uani d . C 0
C(45)' 1 .3912(7) .1296(2) .7134(6) .078(3) Uani d . C 0
C(46)' 1 .4283(5) .1397(2) .6542(4) .057(2) Uani d . C 0
O(1) 1 1.0282(3) .15141(12) .5952(2) .0491(10) Uani d . O 0
O(2) 1 .5147(3) .20571(12) .3999(2) .0422(9) Uani d . O 0
O(3) 1 .7714(2) .17983(10) .4984(2) .0317(8) Uani d . O 0
O(4) 1 .3430(7) .1593(3) .3842(10) .271(8) Uani d . O 2
O(5) .30(3) 1.0 .0 1.0 .17(3) Uiso d SP O 2
O(6) .35(2) .892(3) .0365(12) .936(2) .23(2) Uiso d P O 2
C .50 1.147(3) .0236(12) .773(2) .26(2) Uiso d PD C 2
Cl(1) .50 1.130(2) .0779(9) .7659(15) .487(14) Uiso d PD Cl 0
Cl(2) .50 1.250(2) .0233(9) .849(2) .52(2) Uiso d PD Cl 0
H(b1) 1 .8786 .0180 .4459 .059 Uiso calc R H 0
H(b2) 1 .9379 .0570 .3559 .058 Uiso calc R H 0
H(b3) 1 1.0062 .2185 .3176 .045 Uiso calc R H 0
H(b4) 1 1.0161 .2805 .3937 .041 Uiso calc R H 0
H(b5) 1 .9973 .3089 .6754 .049 Uiso calc R H 0
H(b6) 1 .9466 .2677 .7689 .047 Uiso calc R H 0
H(b7) 1 .7888 .1180 .7725 .055 Uiso calc R H 0
H(b8) 1 .7621 .0572 .6891 .056 Uiso calc R H 0
H(12) 1 .7013 .0145 .4708 .067 Uiso calc R H 0
H(13) 1 .6666 -0.0544 .4863 .093 Uiso calc R H 0
H(14) 1 .7498 -0.0886 .5958 .108 Uiso calc R H 0
H(15) 1 .8739 -0.0557 .6878 .097 Uiso calc R H 0
H(16) 1 .9098 .0126 .6721 .070 Uiso calc R H 0
H(22) 1 1.1236 .1550 .3496 .060 Uiso calc R H 0
H(23) 1 1.1710 .1390 .2435 .082 Uiso calc R H 0
H(24) 1 1.0582 .1100 .1391 .095 Uiso calc R H 0
H(25) 1 .9013 .0947 .1414 .085 Uiso calc R H 0
H(26) 1 .8535 .1085 .2492 .068 Uiso calc R H 0
H(32) 1 1.1531 .2923 .5215 .052 Uiso calc R H 0
H(33) 1 1.2208 .3567 .5197 .071 Uiso calc R H 0
H(34) 1 1.1321 .4150 .5296 .081 Uiso calc R H 0
H(35) 1 .9778 .4086 .5454 .075 Uiso calc R H 0
H(36) 1 .9087 .3443 .5471 .055 Uiso calc R H 0
H(42) 1 .7626 .2403 .7719 .067 Uiso calc R H 0
H(43) 1 .7492 .2505 .8929 .091 Uiso calc R H 0
H(44) 1 .8459 .2120 .9927 .101 Uiso calc R H 0
H(45) 1 .9593 .1664 .9744 .095 Uiso calc R H 0
H(46) 1 .9703 .1546 .8538 .075 Uiso calc R H 0
H(b1)' 1 .6126 .0930 .2281 .047 Uiso calc R H 0
H(b2)' 1 .6778 .1561 .1884 .043 Uiso calc R H 0
H(b3)' 1 .7869 .3050 .3143 .048 Uiso calc R H 0
H(b4)' 1 .7704 .3409 .4257 .049 Uiso calc R H 0
H(b5)' 1 .6139 .3005 .6488 .049 Uiso calc R H 0
H(b6)' 1 .5542 .2366 .6899 .049 Uiso calc R H 0
H(b7)' 1 .5247 .0786 .5972 .048 Uiso calc R H 0
H(b8)' 1 .5304 .0443 .4803 .051 Uiso calc R H 0
H(12)' 1 .4057 .0652 .3345 .071 Uiso calc R H 0
H(13)' 1 .3426 .0019 .2797 .096 Uiso calc R H 0
H(14)' 1 .4487 -0.0457 .2550 .114 Uiso calc R H 0
H(15)' 1 .6135 -0.0313 .2782 .107 Uiso calc R H 0
H(16)' 1 .6762 .0315 .3304 .071 Uiso calc R H 0
H(22)' 1 .8418 .1939 .2279 .047 Uiso calc R H 0
H(23)' 1 .8908 .2180 .1279 .057 Uiso calc R H 0
H(24)' 1 .8181 .2764 .0630 .064 Uiso calc R H 0
H(25)' 1 .6893 .3083 .0943 .058 Uiso calc R H 0
H(26)' 1 .6413 .2847 .1955 .046 Uiso calc R H 0
H(32)' 1 .7940 .3188 .6559 .058 Uiso calc R H 0
H(33)' 1 .8407 .3837 .7039 .086 Uiso calc R H 0
H(34)' 1 .7838 .4411 .6315 .107 Uiso calc R H 0
H(35)' 1 .6748 .4343 .5122 .099 Uiso calc R H 0
H(36)' 1 .6266 .3690 .4623 .069 Uiso calc R H 0
H(42)' 1 .6483 .1664 .7531 .064 Uiso calc R H 0
H(43)' 1 .5871 .1471 .8518 .090 Uiso calc R H 0
H(44)' 1 .4272 .1265 .8265 .106 Uiso calc R H 0
H(45)' 1 .3260 .1206 .7038 .094 Uiso calc R H 0
H(46)' 1 .3875 .1373 .6045 .069 Uiso calc R H 0

loop_
_atom_type_symbol
_atom_type_description
_atom_type_scat_dispersion_real
_atom_type_scat_dispersion_imag
_atom_type_scat_source
Mo Mo -1.6832 0.6857 'International Tables Vol C Tables 4.2.6.8 and 6.1.1.4'
O O 0.0106 0.0060 'International Tables Vol C Tables 4.2.6.8 and 6.1.1.4'
N N 0.0061 0.0033 'International Tables Vol C Tables 4.2.6.8 and 6.1.1.4'
C C 0.0033 0.0016 'International Tables Vol C Tables 4.2.6.8 and 6.1.1.4'
H H 0.0000 0.0000 'International Tables Vol C Tables 4.2.6.8 and 6.1.1.4'
Cl Cl 0.1484 0.1585 'International Tables Vol C Tables 4.2.6.8 and 6.1.1.4'

loop_
_geom_angle_atom_site_label_1
_geom_angle_atom_site_label_2
_geom_angle_atom_site_label_3
_geom_angle
_geom_angle_publ_flag
O(1) Mo(1) O(3) 176.2(2) y
O(1) Mo(1) N(1) 91.3(2) y
O(1) Mo(1) N(2) 93.2(2) y
O(1) Mo(1) N(3) 94.3(2) y
O(1) Mo(1) N(4) 90.9(2) y
O(3) Mo(1) N(1) 86.4(2) y
O(3) Mo(1) N(2) 89.8(2) y
O(3) Mo(1) N(3) 87.9(2) y
O(3) Mo(1) N(4) 86.1(2) y
N(1) Mo(1) N(2) 90.1(2) y
N(1) Mo(1) N(3) 174.3(2) y
N(1) Mo(1) N(4) 89.9(2) y
N(2) Mo(1) N(3) 89.1(2) y
N(2) Mo(1) N(4) 175.9(2) y
N(3) Mo(1) N(4) 90.4(2) y
C(a1) N(1) Mo(1) 124.1(4) ?
C(a2) N(1) Mo(1) 124.5(3) ?
C(a3) N(2) Mo(1) 125.0(3) ?
C(a4) N(2) Mo(1) 126.2(3) ?
C(a5) N(3) Mo(1) 126.3(3) ?
C(a6) N(3) Mo(1) 124.0(3) ?
C(a7) N(4) Mo(1) 125.4(3) ?
C(a8) N(4) Mo(1) 125.6(3) ?
C(a1) N(1) C(a2) 108.7(4) ?
C(a3) N(2) C(a4) 108.8(4) ?
C(a5) N(3) C(a6) 107.8(4) ?
C(a7) N(4) C(a8) 108.9(4) ?
N(1) C(a1) C(b1) 107.2(5) ?
N(1) C(a2) C(b2) 107.4(5) ?
N(2) C(a3) C(b3) 106.8(4) ?
N(2) C(a4) C(b4) 107.9(4) ?
N(3) C(a5) C(b5) 108.6(4) ?
N(3) C(a6) C(b6) 107.9(4) ?
N(4) C(a7) C(b7) 108.1(5) ?
N(4) C(a8) C(b8) 107.6(5) ?
N(1) C(a1) C(m1) 126.4(5) ?
N(1) C(a2) C(m2) 125.4(5) ?
N(2) C(a3) C(m2) 126.1(5) ?
N(2) C(a4) C(m3) 125.9(5) ?
N(3) C(a5) C(m3) 125.6(5) ?
N(3) C(a6) C(m4) 126.1(5) ?
N(4) C(a7) C(m4) 125.6(5) ?
N(4) C(a8) C(m1) 126.3(5) ?
C(m1) C(a1) C(b1) 126.3(5) ?
C(m2) C(a2) C(b2) 127.2(5) ?
C(m2) C(a3) C(b3) 127.1(5) ?
C(m3) C(a4) C(b4) 126.2(5) ?
C(m3) C(a5) C(b5) 125.6(5) ?
C(m4) C(a6) C(b6) 126.0(5) ?
C(m4) C(a7) C(b7) 126.3(5) ?
C(m1) C(a8) C(b8) 126.1(5) ?
C(b2) C(b1) C(a1) 108.2(5) ?
C(b1) C(b2) C(a2) 108.5(5) ?
C(b4) C(b3) C(a3) 109.0(5) ?
C(b3) C(b4) C(a4) 107.5(5) ?
C(b6) C(b5) C(a5) 107.3(5) ?
C(b5) C(b6) C(a6) 108.4(5) ?
C(b8) C(b7) C(a7) 107.9(5) ?
C(b7) C(b8) C(a8) 107.4(5) ?
C(a1) C(m1) C(a8) 126.1(5) ?
C(a2) C(m2) C(a3) 127.2(5) ?
C(a4) C(m3) C(a5) 126.0(5) ?
C(a6) C(m4) C(a7) 126.9(5) ?
C(a1) C(m1) C(11) 117.0(5) ?
C(a8) C(m1) C(11) 116.8(5) ?
C(a3) C(m2) C(21) 116.4(5) ?
C(a2) C(m2) C(21) 116.4(5) ?
C(a5) C(m3) C(31) 117.3(5) ?
C(a4) C(m3) C(31) 116.4(4) ?
C(a6) C(m4) C(41) 116.5(5) ?
C(a7) C(m4) C(41) 116.6(5) ?
C(12) C(11) C(m1) 121.6(6) ?
C(16) C(11) C(m1) 119.8(6) ?
C(22) C(21) C(m2) 120.0(5) ?
C(26) C(21) C(m2) 120.9(5) ?
C(36) C(31) C(m3) 121.7(5) ?
C(32) C(31) C(m3) 120.4(5) ?
C(46) C(41) C(m4) 120.3(5) ?
C(42) C(41) C(m4) 121.1(6) ?
C(12) C(11) C(16) 118.6(6) ?
C(11) C(12) C(13) 120.6(7) ?
C(12) C(13) C(14) 119.9(8) ?
C(13) C(14) C(15) 120.6(7) ?
C(14) C(15) C(16) 119.5(8) ?
C(15) C(16) C(11) 121.0(7) ?
C(22) C(21) C(26) 119.0(5) ?
C(21) C(22) C(23) 120.7(7) ?
C(23) C(23) C(24) 119.8(7) ?
C(23) C(24) C(25) 120.4(7) ?
C(24) C(25) C(26) 120.4(8) ?
C(25) C(26) C(21) 119.6(7) ?
C(32) C(31) C(36) 117.8(5) ?
C(31) C(32) C(33) 121.1(6) ?
C(32) C(33) C(34) 120.2(6) ?
C(33) C(34) C(35) 119.7(6) ?
C(34) C(35) C(36) 120.4(6) ?
C(35) C(36) C(31) 120.7(6) ?
C(42) C(41) C(46) 118.6(6) ?
C(41) C(42) C(43) 120.4(7) ?
C(42) C(43) C(44) 119.5(7) ?
C(43) C(44) C(45) 120.5(7) ?
C(44) C(45) C(46) 120.1(8) ?
C(45) C(46) C(41) 120.7(7) ?
O(2) Mo(2) O(3) 177.4(2) y
O(2) Mo(2) N(1)' 91.6(2) y
O(2) Mo(2) N(2)' 93.4(2) y
O(2) Mo(2) N(3)' 94.1(2) y
O(2) Mo(2) N(4)' 90.0(2) y
O(3) Mo(2) N(1)' 86.1(2) y
O(3) Mo(2) N(2)' 87.9(2) y
O(3) Mo(2) N(3)' 88.1(2) y
O(3) Mo(2) N(4)' 88.62(15) y
N(1)' Mo(2) N(2)' 90.2(2) y
N(1)' Mo(2) N(3)' 174.2(2) y
N(1)' Mo(2) N(4)' 89.7(2) y
N(2)' Mo(2) N(3)' 89.9(2) y
N(2)' Mo(2) N(4)' 176.5(2) y
N(3)' Mo(2) N(4)' 89.8(2) y
C(a1)' N(1)' Mo(2) 124.8(3) ?
C(a2)' N(1)' Mo(2) 124.9(3) ?
C(a3)' N(2)' Mo(2) 125.2(3) ?
C(a4)' N(2)' Mo(2) 126.1(3) ?
C(a5)' N(3)' Mo(2) 124.9(3) ?
C(a6)' N(3)' Mo(2) 124.9(3) ?
C(a7)' N(4)' Mo(2) 125.7(3) ?
C(a8)' N(4)' Mo(2) 125.4(3) ?
C(a1)' N(1)' C(a2)' 108.9(4) ?
C(a3)' N(2)' C(a4)' 108.6(4) ?
C(a5)' N(3)' C(a6)' 108.7(4) ?
C(a7)' N(4)' C(a8)' 108.7(4) ?
N(1)' C(a1)' C(b1)' 107.7(4) ?
N(1)' C(a2)' C(b2)' 107.2(4) ?
N(2)' C(a3)' C(b3)' 107.7(4) ?
N(2)' C(a4)' C(b4)' 107.4(4) ?
N(3)' C(a5)' C(b5)' 107.3(4) ?
N(3)' C(a6)' C(b6)' 107.3(4) ?
N(4)' C(a7)' C(b7)' 108.2(4) ?
N(4)' C(a8)' C(b8)' 107.8(4) ?
N(1)' C(a1)' C(m1)' 125.7(5) ?
N(1)' C(a2)' C(m2)' 126.1(5) ?
N(2)' C(a3)' C(m2)' 126.2(5) ?
N(2)' C(a4)' C(m3)' 125.5(4) ?
N(3)' C(a5)' C(m3)' 126.2(4) ?
N(3)' C(a6)' C(m4)' 126.3(5) ?
N(4)' C(a7)' C(m4)' 126.0(5) ?
N(4)' C(a8)' C(m1)' 126.1(5) ?
C(m1)' C(a1)' C(b1)' 126.6(5) ?
C(m2)' C(a2)' C(b2)' 126.5(5) ?
C(m2)' C(a3)' C(b3)' 126.1(5) ?
C(m3)' C(a4)' C(b4)' 127.1(5) ?
C(m3)' C(a5)' C(b5)' 126.5(5) ?
C(m4)' C(a6)' C(b6)' 126.3(5) ?
C(m4)' C(a7)' C(b7)' 125.7(5) ?
C(m1)' C(a8)' C(b8)' 126.1(5) ?
C(b2)' C(b1)' C(a1)' 107.9(5) ?
C(b1)' C(b2)' C(a2)' 108.3(5) ?
C(b4)' C(b3)' C(a3)' 108.0(5) ?
C(b3)' C(b4)' C(a4)' 108.3(5) ?
C(b6)' C(b5)' C(a5)' 108.3(5) ?
C(b5)' C(b6)' C(a6)' 108.4(5) ?
C(b8)' C(b7)' C(a7)' 107.3(5) ?
C(b7)' C(b8)' C(a8)' 107.8(5) ?
C(a1)' C(m1)' C(a8)' 127.0(5) ?
C(a2)' C(m2)' C(a3)' 126.7(5) ?
C(a4)' C(m3)' C(a5)' 126.3(5) ?
C(a6)' C(m4)' C(a7)' 126.2(5) ?
C(a1)' C(m1)' C(11)' 117.0(5) ?
C(a8)' C(m1)' C(11)' 115.9(5) ?
C(a2)' C(m2)' C(21)' 117.6(4) ?
C(a3)' C(m2)' C(21)' 115.7(5) ?
C(a5)' C(m3)' C(31)' 117.0(5) ?
C(a4)' C(m3)' C(31)' 116.6(5) ?
C(a6)' C(m4)' C(41)' 117.0(5) ?
C(a7)' C(m4)' C(41)' 116.8(5) ?
C(12)' C(11)' C(m1)' 119.5(5) ?
C(16)' C(11)' C(m1)' 121.9(6) ?
C(22)' C(21)' C(m2)' 120.9(5) ?
C(26)' C(21)' C(m2)' 121.0(5) ?
C(32)' C(31)' C(m3)' 120.8(5) ?
C(36)' C(31)' C(m3)' 121.7(6) ?
C(42)' C(41)' C(m4)' 121.1(5) ?
C(46)' C(41)' C(m4)' 120.8(6) ?
C(12)' C(11)' C(16)' 118.5(6) ?
C(11)' C(12)' C(13)' 121.0(7) ?
C(12)' C(13)' C(14)' 118.7(8) ?
C(13)' C(14)' C(15)' 121.6(7) ?
C(14)' C(15)' C(16)' 119.7(8) ?
C(15)' C(16)' C(11)' 120.5(8) ?
C(22)' C(21)' C(26)' 118.0(5) ?
C(21)' C(22)' C(23)' 121.3(5) ?
C(22)' C(23)' C(24)' 120.0(5) ?
C(23)' C(24)' C(25)' 119.8(6) ?
C(24)' C(25)' C(26)' 120.1(6) ?
C(25)' C(26)' C(21)' 120.7(5) ?
C(32)' C(31)' C(36)' 117.5(6) ?
C(31)' C(32)' C(33)' 121.7(7) ?
C(32)' C(33)' C(34)' 120.1(8) ?
C(33)' C(34)' C(35)' 120.3(7) ?
C(34)' C(35)' C(36)' 120.1(8) ?
C(35)' C(36)' C(31)' 120.3(7) ?
C(42)' C(41)' C(46)' 118.0(6) ?
C(41)' C(42)' C(43)' 120.8(7) ?
C(42)' C(43)' C(44)' 119.5(8) ?
C(43)' C(44)' C(45)' 121.5(7) ?
C(44)' C(45)' C(46)' 119.1(8) ?
C(45)' C(46)' C(41)' 121.0(8) ?
Mo(1) O(3) Mo(2) 178.5(2) y
Cl(1) C Cl(2) 98.(2) ?

loop_
_geom_bond_atom_site_label_1
_geom_bond_atom_site_label_2
_geom_bond_distance
_geom_bond_publ_flag
Mo(1) O(1) 1.701(4) y
Mo(1) O(3) 1.947(3) y
Mo(1) N(1) 2.104(4) y
Mo(1) N(2) 2.095(4) y
Mo(1) N(3) 2.090(4) y
Mo(1) N(4) 2.095(4) y
N(1) C(a1) 1.381(7) ?
N(1) C(a2) 1.371(7) ?
N(2) C(a3) 1.376(7) ?
N(2) C(a4) 1.371(7) ?
N(3) C(a5) 1.369(7) ?
N(3) C(a6) 1.386(7) ?
N(4) C(a7) 1.372(7) ?
N(4) C(a8) 1.366(7) ?
C(a1) C(b1) 1.429(8) ?
C(a2) C(b2) 1.430(8) ?
C(a3) C(b3) 1.437(7) ?
C(a4) C(b4) 1.436(7) ?
C(a5) C(b5) 1.428(8) ?
C(a6) C(b6) 1.419(8) ?
C(a7) C(b7) 1.426(8) ?
C(a8) C(b8) 1.444(8) ?
C(a1) C(m1) 1.400(8) ?
C(a2) C(m2) 1.411(7) ?
C(a3) C(m2) 1.399(8) ?
C(a4) C(m3) 1.412(7) ?
C(a5) C(m3) 1.409(7) ?
C(a6) C(m4) 1.405(8) ?
C(a7) C(m4) 1.406(8) ?
C(a8) C(m1) 1.410(8) ?
C(b1) C(b2) 1.337(8) ?
C(b3) C(b4) 1.335(8) ?
C(b5) C(b6) 1.354(8) ?
C(b7) C(b8) 1.358(8) ?
C(m1) C(11) 1.486(7) ?
C(m2) C(21) 1.497(7) ?
C(m3) C(31) 1.501(7) ?
C(m4) C(41) 1.489(8) ?
C(11) C(12) 1.373(9) ?
C(11) C(16) 1.391(9) ?
C(12) C(13) 1.386(9) ?
C(13) C(14) 1.367(12) ?
C(14) C(15) 1.372(12) ?
C(15) C(16) 1.374(10) ?
C(21) C(22) 1.379(8) ?
C(21) C(26) 1.384(9) ?
C(22) C(23) 1.384(9) ?
C(23) C(24) 1.372(12) ?
C(24) C(25) 1.355(12) ?
C(25) C(26) 1.398(9) ?
C(31) C(32) 1.382(8) ?
C(31) C(36) 1.381(8) ?
C(32) C(33) 1.371(8) ?
C(33) C(34) 1.366(10) ?
C(34) C(35) 1.361(10) ?
C(35) C(36) 1.377(9) ?
C(41) C(42) 1.378(8) ?
C(41) C(46) 1.376(9) ?
C(42) C(43) 1.391(9) ?
C(43) C(44) 1.372(12) ?
C(44) C(45) 1.349(12) ?
C(45) C(46) 1.386(10) ?
Mo(2) O(2) 1.707(4) y
Mo(2) O(3) 1.925(3) y
Mo(2) N(1)' 2.103(4) y
Mo(2) N(2)' 2.090(4) y
Mo(2) N(3)' 2.093(4) y
Mo(2) N(4)' 2.102(4) y
N(1)' C(a1)' 1.377(7) ?
N(1)' C(a2)' 1.372(7) ?
N(2)' C(a3)' 1.373(6) ?
N(2)' C(a4)' 1.377(7) ?
N(3)' C(a5)' 1.379(7) ?
N(3)' C(a6)' 1.382(7) ?
N(4)' C(a7)' 1.369(6) ?
N(4)' C(a8)' 1.360(7) ?
C(a1)' C(b1)' 1.431(7) ?
C(a2)' C(b2)' 1.439(7) ?
C(a3)' C(b3)' 1.428(7) ?
C(a4)' C(b4)' 1.428(7) ?
C(a5)' C(b5)' 1.429(7) ?
C(a6)' C(b6)' 1.425(7) ?
C(a7)' C(b7)' 1.435(8) ?
C(a8)' C(b8)' 1.444(7) ?
C(a1)' C(m1)' 1.402(7) ?
C(a2)' C(m2)' 1.402(7) ?
C(a3)' C(m2)' 1.407(7) ?
C(a4)' C(m3)' 1.410(7) ?
C(a5)' C(m3)' 1.407(7) ?
C(a6)' C(m4)' 1.405(7) ?
C(a7)' C(m4)' 1.413(7) ?
C(a8)' C(m1)' 1.407(7) ?
C(b1)' C(b2)' 1.344(8) ?
C(b3)' C(b4)' 1.343(8) ?
C(b5)' C(b6)' 1.344(8) ?
C(b7)' C(b8)' 1.350(8) ?
C(m1)' C(11)' 1.498(8) ?
C(m2)' C(21)' 1.500(7) ?
C(m3)' C(31)' 1.486(7) ?
C(m4)' C(41)' 1.488(8) ?
C(11)' C(12)' 1.370(9) ?
C(11)' C(16)' 1.391(9) ?
C(12)' C(13)' 1.403(10) ?
C(13)' C(14)' 1.355(12) ?
C(14)' C(15)' 1.362(13) ?
C(15)' C(16)' 1.376(10) ?
C(21)' C(22)' 1.377(7) ?
C(21)' C(26)' 1.392(8) ?
C(22)' C(23)' 1.374(8) ?
C(23)' C(24)' 1.372(9) ?
C(24)' C(25)' 1.375(9) ?
C(25)' C(26)' 1.376(8) ?
C(31)' C(32)' 1.378(9) ?
C(31)' C(36)' 1.396(9) ?
C(32)' C(33)' 1.378(9) ?
C(33)' C(34)' 1.358(12) ?
C(34)' C(35)' 1.363(12) ?
C(35)' C(36)' 1.393(10) ?
C(41)' C(42)' 1.384(9) ?
C(41)' C(46)' 1.382(9) ?
C(42)' C(43)' 1.395(10) ?
C(43)' C(44)' 1.340(13) ?
C(44)' C(45)' 1.372(13) ?
C(45)' C(46)' 1.385(10) ?
C Cl(1) 1.77(3) ?
C Cl(2) 1.69(3) ?
